data_4032586
loop_
_publ_author_name
'Guo, Wei-Si'
'Dou, Qian'
'Hou, Jian'
'Wen, Li-Rong'
'Li, Ming'

_publ_section_title
;
 Synthesis of 6-Phosphorylated Phenanthridines by Mn(II)-Promoted Tandem
 Reactions of 2-Biaryl Isothiocyanates with Phosphine Oxides.
;
_journal_issue 13
_journal_name_full 'The Journal of organic chemistry'
_journal_page_first 7015
_journal_page_last 7022
_journal_paper_doi 10.1021/acs.joc.7b00907
_journal_volume 82
_journal_year 2017
_chemical_formula_moiety 'C25 H18 N O P'
_chemical_formula_sum 'C25 H18 N O P'
_chemical_formula_weight 379.37
_chemical_name_systematic
;
 ?
;
_space_group_crystal_system monoclinic
_space_group_IT_number 14
_space_group_name_Hall '-P 2ybc'
_space_group_name_H-M_alt 'P 1 21/c 1'
_symmetry_space_group_name_Hall '-P 2ybc'
_symmetry_space_group_name_H-M 'P 1 21/c 1'
_atom_sites_solution_hydrogens geom
_atom_sites_solution_primary direct
_audit_creation_date 2016-03-24
_audit_creation_method
;
Olex2 1.2
(compiled 2016.02.19 svn.r3266 for OlexSys, GUI svn.r5155)
;
_cell_angle_alpha 90
_cell_angle_beta 90.06(3)
_cell_angle_gamma 90
_cell_formula_units_Z 4
_cell_length_a 13.157(3)
_cell_length_b 8.3944(17)
_cell_length_c 17.171(3)
_cell_measurement_reflns_used 4801
_cell_measurement_temperature 173.1500
_cell_measurement_theta_max 27.4790
_cell_measurement_theta_min 2.3723
_cell_volume 1896.5(7)
_computing_cell_refinement 'CrystalClear (Rigaku Inc., 2007)'
_computing_data_collection 'CrystalClear (Rigaku Inc., 2007)'
_computing_data_reduction 'CrystalClear (Rigaku Inc., 2007)'
_computing_molecular_graphics 'Olex2 (Dolomanov et al., 2009)'
_computing_publication_material 'CIFTAB (Sheldrick, 2013)'
_computing_structure_refinement 'SHELXL (Sheldrick, 2014)'
_computing_structure_solution
;
'SHELXT (Sheldrick, 2014)'
;
_diffrn_ambient_temperature 173.1500
_diffrn_detector_area_resol_mean 28.5714
_diffrn_measured_fraction_theta_full 0.982
_diffrn_measured_fraction_theta_max 0.982
_diffrn_measurement_details
;
scan:
    Number of images: 330
               Slice: -110.0000 - 55.0000
         Image width: 0.5000
            Exp time: 13.0000
       Rotation axis: Omega
               Omega: 0.0000
                 Chi: 45.0000
                 Phi: 180.0000
                 XTD: 45.0432
              2theta: -19.8746
scan:
    Number of images: 240
               Slice: -80.0000 - 40.0000
         Image width: 0.5000
            Exp time: 13.0000
       Rotation axis: Omega
               Omega: 0.0000
                 Chi: 45.0000
                 Phi: 0.0000
                 XTD: 45.0432
              2theta: -19.8746
;
_diffrn_measurement_device
;
Saturn724+ (2x2 bin mode)
;
_diffrn_measurement_device_details
;
AFC10: Fixed Chi 2 circle
;
_diffrn_measurement_device_type 'Saturn724+ CCD'
_diffrn_measurement_method '\w scans at fixed \c = 45\%'
_diffrn_orient_matrix_type d*Trek
_diffrn_orient_matrix_UB_11 0.0716
_diffrn_orient_matrix_UB_12 -0.0224
_diffrn_orient_matrix_UB_13 -0.0120
_diffrn_orient_matrix_UB_21 0.0393
_diffrn_orient_matrix_UB_22 0.0887
_diffrn_orient_matrix_UB_23 0.0691
_diffrn_orient_matrix_UB_31 -0.0032
_diffrn_orient_matrix_UB_32 -0.0348
_diffrn_orient_matrix_UB_33 0.0466
_diffrn_radiation_detector CCD
_diffrn_radiation_monochromator 'Graphite Monochromator'
_diffrn_radiation_type MoK\a
_diffrn_radiation_wavelength 0.71073
_diffrn_reflns_av_R_equivalents 0.0319
_diffrn_reflns_av_unetI/netI 0.0352
_diffrn_reflns_Laue_measured_fraction_full 0.982
_diffrn_reflns_Laue_measured_fraction_max 0.982
_diffrn_reflns_limit_h_max 16
_diffrn_reflns_limit_h_min -17
_diffrn_reflns_limit_k_max 10
_diffrn_reflns_limit_k_min -10
_diffrn_reflns_limit_l_max 22
_diffrn_reflns_limit_l_min -22
_diffrn_reflns_number 11329
_diffrn_reflns_point_group_measured_fraction_full 0.982
_diffrn_reflns_point_group_measured_fraction_max 0.982
_diffrn_reflns_theta_full 26.000
_diffrn_reflns_theta_max 27.489
_diffrn_reflns_theta_min 3.097
_diffrn_source 'Sealed Tube'
_diffrn_source_current 30.0000
_diffrn_source_power 1.5000
_diffrn_source_voltage 50.0000
_exptl_absorpt_coefficient_mu 0.160
_exptl_absorpt_correction_T_max 1.0000
_exptl_absorpt_correction_T_min 0.88057
_exptl_absorpt_correction_type multi-scan
_exptl_absorpt_process_details 'CrystalClear (Rigaku Inc., 2007)'
_exptl_crystal_colour Colorless
_exptl_crystal_density_diffrn 1.329
_exptl_crystal_description block
_exptl_crystal_F_000 792
_exptl_crystal_size_max 0.27
_exptl_crystal_size_mid 0.23
_exptl_crystal_size_min 0.12
_refine_diff_density_max 0.937
_refine_diff_density_min -0.418
_refine_diff_density_rms 0.054
_refine_ls_extinction_method none
_refine_ls_goodness_of_fit_ref 1.134
_refine_ls_hydrogen_treatment constr
_refine_ls_matrix_type full
_refine_ls_number_parameters 253
_refine_ls_number_reflns 4259
_refine_ls_number_restraints 0
_refine_ls_restrained_S_all 1.134
_refine_ls_R_factor_all 0.0723
_refine_ls_R_factor_gt 0.0635
_refine_ls_shift/su_max 0.000
_refine_ls_shift/su_mean 0.000
_refine_ls_structure_factor_coef Fsqd
_refine_ls_weighting_details 'w=1/[\s^2^(Fo^2^)+(0.0580P)^2^+1.7410P] where P=(Fo^2^+2Fc^2^)/3'
_refine_ls_weighting_scheme calc
_refine_ls_wR_factor_gt 0.1444
_refine_ls_wR_factor_ref 0.1495
_reflns_Friedel_coverage 0.000
_reflns_number_gt 3865
_reflns_number_total 4259
_reflns_threshold_expression 'I > 2\s(I)'
_cod_data_source_file jo7b00907_si_003.cif
_cod_data_source_block sa4669a
_cod_depositor_comments 'Adding full bibliography for 4032586.cif.'
_cod_database_code 4032586
_shelxl_version_number 2013-4
_shelx_space_group_comment
;
The symmetry employed for this shelxl refinement is uniquely defined
by the following loop, which should always be used as a source of
symmetry information in preference to the above space-group names.
They are only intended as comments.
;
_diffrn_number_total 4527
_olex2_refinement_description
;
1. Fixed Uiso
 At 1.2 times of:
  All C(H) groups
2.a Aromatic/amide H refined with riding coordinates:
 C2(H2), C3(H3), C4(H4), C5(H5), C6(H6), C8(H8), C9(H9), C10(H10), C11(H11),
 C12(H12), C18(H18), C19(H19), C20(H20), C21(H21), C22(H22), C23(H23), C24(H24),
  C25(H25)
;
_olex2_submission_special_instructions 'No special instructions were received'

loop_
_space_group_symop_operation_xyz
'x, y, z'
'-x, y+1/2, -z+1/2'
'-x, -y, -z'
'x, -y-1/2, z-1/2'

loop_
_atom_site_label
_atom_site_type_symbol
_atom_site_fract_x
_atom_site_fract_y
_atom_site_fract_z
_atom_site_U_iso_or_equiv
_atom_site_adp_type
_atom_site_occupancy
_atom_site_site_symmetry_order
_atom_site_calc_flag
_atom_site_refinement_flags_posn
P1 P 0.79742(4) 0.59703(7) 0.59950(3) 0.02255(16) Uani 1 1 d .
O1 O 0.84945(12) 0.70387(19) 0.54346(10) 0.0293(4) Uani 1 1 d .
N1 N 0.62005(14) 0.5319(2) 0.65847(11) 0.0249(4) Uani 1 1 d .
C1 C 0.83813(17) 0.6390(3) 0.69848(13) 0.0264(5) Uani 1 1 d .
C2 C 0.91147(19) 0.7583(3) 0.70566(15) 0.0339(6) Uani 1 1 d .
H2 H 0.9352 0.8105 0.6615 0.041 Uiso 1 1 calc R
C3 C 0.9494(2) 0.7996(4) 0.77900(17) 0.0439(7) Uani 1 1 d .
H3 H 0.9983 0.8790 0.7837 0.053 Uiso 1 1 calc R
C4 C 0.9139(2) 0.7222(4) 0.84422(16) 0.0441(7) Uani 1 1 d .
H4 H 0.9385 0.7498 0.8932 0.053 Uiso 1 1 calc R
C5 C 0.8421(2) 0.6041(3) 0.83707(15) 0.0392(6) Uani 1 1 d .
H5 H 0.8189 0.5519 0.8814 0.047 Uiso 1 1 calc R
C6 C 0.8040(2) 0.5619(3) 0.76499(14) 0.0331(5) Uani 1 1 d .
H6 H 0.7554 0.4818 0.7610 0.040 Uiso 1 1 calc R
C7 C 0.82344(16) 0.3902(3) 0.57782(13) 0.0230(4) Uani 1 1 d .
C8 C 0.87989(18) 0.3617(3) 0.51037(14) 0.0281(5) Uani 1 1 d .
H8 H 0.9030 0.4464 0.4803 0.034 Uiso 1 1 calc R
C9 C 0.90129(19) 0.2058(3) 0.48849(15) 0.0328(5) Uani 1 1 d .
H9 H 0.9388 0.1863 0.4436 0.039 Uiso 1 1 calc R
C10 C 0.86731(18) 0.0808(3) 0.53283(15) 0.0308(5) Uani 1 1 d .
H10 H 0.8819 -0.0232 0.5179 0.037 Uiso 1 1 calc R
C11 C 0.81173(19) 0.1084(3) 0.59932(15) 0.0303(5) Uani 1 1 d .
H11 H 0.7888 0.0229 0.6289 0.036 Uiso 1 1 calc R
C12 C 0.78978(18) 0.2616(3) 0.62229(14) 0.0284(5) Uani 1 1 d .
H12 H 0.7525 0.2793 0.6675 0.034 Uiso 1 1 calc R
C13 C 0.65803(17) 0.6097(3) 0.59960(13) 0.0230(4) Uani 1 1 d .
C14 C 0.59771(17) 0.6914(3) 0.54155(12) 0.0222(4) Uani 1 1 d .
C15 C 0.49103(17) 0.6916(3) 0.55194(13) 0.0246(5) Uani 1 1 d .
C16 C 0.44868(17) 0.6092(3) 0.61858(13) 0.0248(5) Uani 1 1 d .
C17 C 0.51596(17) 0.5285(3) 0.66870(13) 0.0245(5) Uani 1 1 d .
C18 C 0.4783(2) 0.4409(3) 0.73235(14) 0.0322(5) Uani 1 1 d .
H18 H 0.5232 0.3871 0.7649 0.039 Uiso 1 1 calc R
C19 C 0.3761(2) 0.4345(3) 0.74656(15) 0.0375(6) Uani 1 1 d .
H19 H 0.3516 0.3759 0.7885 0.045 Uiso 1 1 calc R
C20 C 0.3088(2) 0.5160(4) 0.69795(16) 0.0400(6) Uani 1 1 d .
H20 H 0.2394 0.5120 0.7079 0.048 Uiso 1 1 calc R
C21 C 0.34387(19) 0.6018(3) 0.63583(15) 0.0347(6) Uani 1 1 d .
H21 H 0.2979 0.6561 0.6044 0.042 Uiso 1 1 calc R
C22 C 0.43021(19) 0.7686(3) 0.49571(14) 0.0307(5) Uani 1 1 d .
H22 H 0.3600 0.7714 0.5019 0.037 Uiso 1 1 calc R
C23 C 0.4734(2) 0.8389(3) 0.43230(15) 0.0352(6) Uani 1 1 d .
H23 H 0.4321 0.8889 0.3957 0.042 Uiso 1 1 calc R
C24 C 0.5785(2) 0.8373(3) 0.42149(14) 0.0334(6) Uani 1 1 d .
H24 H 0.6067 0.8850 0.3777 0.040 Uiso 1 1 calc R
C25 C 0.64040(18) 0.7650(3) 0.47551(13) 0.0285(5) Uani 1 1 d .
H25 H 0.7105 0.7648 0.4685 0.034 Uiso 1 1 calc R

loop_
_atom_site_aniso_label
_atom_site_aniso_U_11
_atom_site_aniso_U_22
_atom_site_aniso_U_33
_atom_site_aniso_U_23
_atom_site_aniso_U_13
_atom_site_aniso_U_12
P1 0.0233(3) 0.0209(3) 0.0235(3) 0.0009(2) 0.0013(2) -0.0007(2)
O1 0.0298(9) 0.0264(8) 0.0318(9) 0.0047(7) 0.0025(7) -0.0042(7)
N1 0.0266(10) 0.0237(9) 0.0243(9) -0.0004(7) -0.0002(8) 0.0011(7)
C1 0.0238(11) 0.0273(11) 0.0281(11) -0.0047(9) -0.0036(9) 0.0061(9)
C2 0.0295(12) 0.0365(13) 0.0357(13) -0.0014(11) -0.0005(11) 0.0020(10)
C3 0.0319(14) 0.0495(16) 0.0504(17) -0.0102(14) -0.0100(13) -0.0039(12)
C4 0.0416(15) 0.0577(18) 0.0332(14) -0.0112(13) -0.0177(12) 0.0095(13)
C5 0.0409(15) 0.0486(16) 0.0281(12) -0.0007(12) -0.0048(11) 0.0094(12)
C6 0.0332(13) 0.0357(13) 0.0304(12) -0.0011(10) -0.0031(10) 0.0033(10)
C7 0.0208(10) 0.0216(10) 0.0266(11) -0.0030(9) -0.0045(9) 0.0000(8)
C8 0.0265(12) 0.0277(12) 0.0303(12) 0.0008(10) 0.0012(10) -0.0031(9)
C9 0.0316(12) 0.0346(13) 0.0321(13) -0.0084(10) 0.0063(10) 0.0009(10)
C10 0.0296(12) 0.0244(11) 0.0383(13) -0.0055(10) -0.0043(10) 0.0032(9)
C11 0.0313(12) 0.0245(11) 0.0352(12) 0.0045(10) -0.0017(10) -0.0002(9)
C12 0.0285(12) 0.0297(12) 0.0272(11) 0.0023(10) 0.0031(9) 0.0013(9)
C13 0.0259(11) 0.0195(10) 0.0236(10) -0.0034(8) -0.0007(9) 0.0021(8)
C14 0.0257(11) 0.0208(10) 0.0202(10) -0.0019(8) -0.0021(9) 0.0003(8)
C15 0.0276(11) 0.0231(10) 0.0231(10) -0.0045(9) -0.0012(9) -0.0004(9)
C16 0.0251(11) 0.0255(11) 0.0239(10) -0.0046(9) -0.0001(9) -0.0024(9)
C17 0.0267(11) 0.0240(10) 0.0228(10) -0.0036(9) 0.0005(9) -0.0017(9)
C18 0.0350(13) 0.0334(13) 0.0281(12) 0.0018(10) 0.0024(10) -0.0024(10)
C19 0.0384(14) 0.0435(15) 0.0307(12) 0.0019(11) 0.0099(11) -0.0114(12)
C20 0.0267(13) 0.0545(17) 0.0388(14) -0.0034(13) 0.0062(11) -0.0068(12)
C21 0.0261(12) 0.0454(15) 0.0325(12) -0.0041(11) -0.0020(10) -0.0003(11)
C22 0.0274(12) 0.0345(13) 0.0301(12) -0.0012(10) -0.0060(10) 0.0037(10)
C23 0.0370(14) 0.0392(14) 0.0294(12) 0.0039(11) -0.0118(11) 0.0009(11)
C24 0.0367(14) 0.0379(13) 0.0255(11) 0.0079(10) -0.0018(10) -0.0045(11)
C25 0.0284(12) 0.0306(12) 0.0266(11) 0.0008(9) 0.0002(10) -0.0027(9)

loop_
_atom_type_symbol
_atom_type_description
_atom_type_scat_dispersion_real
_atom_type_scat_dispersion_imag
_atom_type_scat_source
C C 0.0033 0.0016 'International Tables Vol C Tables 4.2.6.8 and 6.1.1.4'
H H 0.0000 0.0000 'International Tables Vol C Tables 4.2.6.8 and 6.1.1.4'
N N 0.0061 0.0033 'International Tables Vol C Tables 4.2.6.8 and 6.1.1.4'
O O 0.0106 0.0060 'International Tables Vol C Tables 4.2.6.8 and 6.1.1.4'
P P 0.1023 0.0942 'International Tables Vol C Tables 4.2.6.8 and 6.1.1.4'

loop_
_geom_angle_atom_site_label_1
_geom_angle_atom_site_label_2
_geom_angle_atom_site_label_3
_geom_angle
O1 P1 C1 110.73(11)
O1 P1 C7 111.06(10)
O1 P1 C13 115.28(10)
C1 P1 C13 106.35(11)
C7 P1 C1 108.84(10)
C7 P1 C13 104.17(10)
C13 N1 C17 119.35(19)
C2 C1 P1 115.15(18)
C6 C1 P1 125.75(19)
C6 C1 C2 119.1(2)
C1 C2 H2 119.9
C1 C2 C3 120.2(2)
C3 C2 H2 119.9
C2 C3 H3 120.2
C4 C3 C2 119.7(3)
C4 C3 H3 120.2
C3 C4 H4 120.0
C5 C4 C3 120.1(3)
C5 C4 H4 120.0
C4 C5 H5 119.5
C4 C5 C6 120.9(3)
C6 C5 H5 119.5
C1 C6 H6 120.0
C5 C6 C1 120.0(3)
C5 C6 H6 120.0
C8 C7 P1 115.85(17)
C12 C7 P1 124.77(17)
C12 C7 C8 119.4(2)
C7 C8 H8 120.2
C9 C8 C7 119.6(2)
C9 C8 H8 120.2
C8 C9 H9 119.9
C10 C9 C8 120.3(2)
C10 C9 H9 119.9
C9 C10 H10 119.8
C9 C10 C11 120.4(2)
C11 C10 H10 119.8
C10 C11 H11 119.8
C12 C11 C10 120.5(2)
C12 C11 H11 119.8
C7 C12 H12 120.0
C11 C12 C7 120.0(2)
C11 C12 H12 120.0
N1 C13 P1 110.82(16)
N1 C13 C14 124.2(2)
C14 C13 P1 125.02(17)
C15 C14 C13 117.2(2)
C25 C14 C13 122.9(2)
C25 C14 C15 119.8(2)
C14 C15 C16 118.8(2)
C22 C15 C14 118.5(2)
C22 C15 C16 122.8(2)
C17 C16 C15 118.1(2)
C17 C16 C21 117.7(2)
C21 C16 C15 124.3(2)
N1 C17 C16 122.4(2)
N1 C17 C18 117.3(2)
C18 C17 C16 120.3(2)
C17 C18 H18 119.8
C19 C18 C17 120.4(2)
C19 C18 H18 119.8
C18 C19 H19 120.1
C18 C19 C20 119.8(2)
C20 C19 H19 120.1
C19 C20 H20 119.6
C21 C20 C19 120.7(2)
C21 C20 H20 119.6
C16 C21 H21 119.4
C20 C21 C16 121.1(2)
C20 C21 H21 119.4
C15 C22 H22 119.7
C23 C22 C15 120.6(2)
C23 C22 H22 119.7
C22 C23 H23 119.5
C22 C23 C24 121.0(2)
C24 C23 H23 119.5
C23 C24 H24 120.0
C25 C24 C23 120.1(2)
C25 C24 H24 120.0
C14 C25 H25 120.0
C24 C25 C14 120.0(2)
C24 C25 H25 120.0

loop_
_geom_bond_atom_site_label_1
_geom_bond_atom_site_label_2
_geom_bond_distance
P1 O1 1.4833(17)
P1 C1 1.816(2)
P1 C7 1.808(2)
P1 C13 1.837(2)
N1 C13 1.303(3)
N1 C17 1.381(3)
C1 C2 1.396(3)
C1 C6 1.388(3)
C2 H2 0.9300
C2 C3 1.398(4)
C3 H3 0.9300
C3 C4 1.377(4)
C4 H4 0.9300
C4 C5 1.374(4)
C5 H5 0.9300
C5 C6 1.382(4)
C6 H6 0.9300
C7 C8 1.397(3)
C7 C12 1.395(3)
C8 H8 0.9300
C8 C9 1.390(3)
C9 H9 0.9300
C9 C10 1.372(4)
C10 H10 0.9300
C10 C11 1.376(3)
C11 H11 0.9300
C11 C12 1.375(3)
C12 H12 0.9300
C13 C14 1.447(3)
C14 C15 1.415(3)
C14 C25 1.409(3)
C15 C16 1.449(3)
C15 C22 1.410(3)
C16 C17 1.408(3)
C16 C21 1.412(3)
C17 C18 1.408(3)
C18 H18 0.9300
C18 C19 1.368(4)
C19 H19 0.9300
C19 C20 1.396(4)
C20 H20 0.9300
C20 C21 1.367(4)
C21 H21 0.9300
C22 H22 0.9300
C22 C23 1.363(4)
C23 H23 0.9300
C23 C24 1.396(4)
C24 H24 0.9300
C24 C25 1.375(3)
C25 H25 0.9300

loop_
_geom_torsion_atom_site_label_1
_geom_torsion_atom_site_label_2
_geom_torsion_atom_site_label_3
_geom_torsion_atom_site_label_4
_geom_torsion
P1 C1 C2 C3 -179.3(2)
P1 C1 C6 C5 179.22(19)
P1 C7 C8 C9 -178.55(18)
P1 C7 C12 C11 178.27(19)
P1 C13 C14 C15 -178.69(16)
P1 C13 C14 C25 3.2(3)
O1 P1 C1 C2 -1.5(2)
O1 P1 C1 C6 179.5(2)
O1 P1 C7 C8 -4.8(2)
O1 P1 C7 C12 176.53(19)
O1 P1 C13 N1 -169.76(15)
O1 P1 C13 C14 11.5(2)
N1 C13 C14 C15 2.8(3)
N1 C13 C14 C25 -175.4(2)
N1 C17 C18 C19 179.0(2)
C1 P1 C7 C8 -126.93(18)
C1 P1 C7 C12 54.4(2)
C1 P1 C13 N1 -46.63(18)
C1 P1 C13 C14 134.66(19)
C1 C2 C3 C4 -0.1(4)
C2 C1 C6 C5 0.3(4)
C2 C3 C4 C5 0.5(4)
C3 C4 C5 C6 -0.4(4)
C4 C5 C6 C1 0.1(4)
C6 C1 C2 C3 -0.3(4)
C7 P1 C1 C2 120.81(18)
C7 P1 C1 C6 -58.1(2)
C7 P1 C13 N1 68.29(18)
C7 P1 C13 C14 -110.43(19)
C7 C8 C9 C10 0.0(4)
C8 C7 C12 C11 -0.4(3)
C8 C9 C10 C11 0.0(4)
C9 C10 C11 C12 -0.2(4)
C10 C11 C12 C7 0.4(4)
C12 C7 C8 C9 0.2(3)
C13 P1 C1 C2 -127.49(18)
C13 P1 C1 C6 53.6(2)
C13 P1 C7 C8 119.93(18)
C13 P1 C7 C12 -58.8(2)
C13 N1 C17 C16 -1.4(3)
C13 N1 C17 C18 179.0(2)
C13 C14 C15 C16 -0.9(3)
C13 C14 C15 C22 -179.2(2)
C13 C14 C25 C24 178.3(2)
C14 C15 C16 C17 -1.9(3)
C14 C15 C16 C21 179.4(2)
C14 C15 C22 C23 1.0(3)
C15 C14 C25 C24 0.2(3)
C15 C16 C17 N1 3.1(3)
C15 C16 C17 C18 -177.3(2)
C15 C16 C21 C20 177.2(2)
C15 C22 C23 C24 -0.2(4)
C16 C15 C22 C23 -177.3(2)
C16 C17 C18 C19 -0.6(4)
C17 N1 C13 P1 179.61(16)
C17 N1 C13 C14 -1.7(3)
C17 C16 C21 C20 -1.5(4)
C17 C18 C19 C20 -0.4(4)
C18 C19 C20 C21 0.4(4)
C19 C20 C21 C16 0.6(4)
C21 C16 C17 N1 -178.1(2)
C21 C16 C17 C18 1.5(3)
C22 C15 C16 C17 176.4(2)
C22 C15 C16 C21 -2.3(4)
C22 C23 C24 C25 -0.5(4)
C23 C24 C25 C14 0.6(4)
C25 C14 C15 C16 177.4(2)
C25 C14 C15 C22 -0.9(3)
